data_4321199
loop_
_publ_author_name
'Corey T. Cunningham'
'Jeffrey J. Moore'
'Kurstan L. H. Cunningham'
'Phillip E. Fanwick'
'David R. McMillin'

_publ_contact_author_address
;    Department of Chemistry
     Purdue University
     W. Lafayette
     IN 47907
     USA
;
_publ_contact_author_email mcmillin@purdue.edu
_publ_contact_author_fax 1(765)4940239
_publ_contact_author_name 'David R. McMillin'
_publ_contact_author_phone 1(765)4945451
_publ_section_title
;
 Structural and Photophysical Studies of Cu(NN)2+Systems in the Solid
 State. Emission at Last from Complexes with Simple 1,10-Phenanthroline
 Ligands
;
_journal_name_full 'Inorganic Chemistry'
_journal_page_first 3638
_journal_page_last 3644
_journal_paper_doi 10.1021/ic000082s
_journal_volume 39
_journal_year 2000
_chemical_formula_sum 'C68 H52 B Cu F24 N4'
_chemical_formula_weight 1455.51
_chemical_name_systematic ' ?'
_space_group_IT_number 2
_symmetry_cell_setting triclinic
_symmetry_space_group_name_Hall '-P 1'
_symmetry_space_group_name_H-M 'P -1'
_atom_type_scat_source 'International Tables for Crystallography (Vol C) '
_cell_angle_alpha 112.4150(13)
_cell_angle_beta 105.7480(13)
_cell_angle_gamma 99.6078(11)
_cell_formula_units_Z 2
_cell_length_a 14.2523(3)
_cell_length_b 16.0496(4)
_cell_length_c 17.5801(3)
_cell_measurement_reflns_used 43343
_cell_measurement_temperature 296
_cell_measurement_theta_max 30
_cell_measurement_theta_min 4
_cell_volume 3408.75(14)
_computing_cell_refinement DENZO/SCALEPACK_(Otwinowski,_1996)
_computing_data_collection Collect_(Nonius,_1998)
_computing_data_reduction DENZO/SCALEPACK_(Otwinowski,_1996)
_computing_molecular_graphics
;
    ORTEP (Johnson, 1976)
    Xtal_GX (Hall, 1995)
    PLUTON (Spek, 1991)
;
_computing_publication_material CIF_VAX_MolEN_(Fair,_1990)
_computing_structure_refinement SHELX97_(Sheldrick,_1997)
_computing_structure_solution Direct_methods_(Shelxs97,_Sheldrick,_1997)
_diffrn_ambient_temperature 296
_diffrn_radiation_type MO-K\a
_diffrn_radiation_wavelength 0.71073
_diffrn_reflns_av_R_equivalents 0.062
_diffrn_reflns_limit_h_max 20
_diffrn_reflns_limit_h_min 0
_diffrn_reflns_limit_k_max 21
_diffrn_reflns_limit_k_min -22
_diffrn_reflns_limit_l_max 23
_diffrn_reflns_limit_l_min -24
_diffrn_reflns_number 43343
_diffrn_reflns_theta_max 30.51
_diffrn_reflns_theta_min 4.00
_exptl_absorpt_coefficient_mu 0.425
_exptl_absorpt_correction_T_max 0.9584
_exptl_absorpt_correction_T_min 0.7060
_exptl_absorpt_correction_type refined_empirical_(Otwinowski_&_Minor,_1996
_exptl_crystal_colour yellow-orange
_exptl_crystal_density_diffrn 1.42
_exptl_crystal_description plate
_exptl_crystal_F_000 1476
_exptl_crystal_size_max 0.25
_exptl_crystal_size_mid 0.22
_exptl_crystal_size_min 0.10
_refine_diff_density_max 0.86
_refine_diff_density_min -0.71
_refine_ls_extinction_method none
_refine_ls_goodness_of_fit_ref 1.031
_refine_ls_hydrogen_treatment H_atoms_riding
_refine_ls_matrix_type full
_refine_ls_number_parameters 891
_refine_ls_number_reflns 8774
_refine_ls_number_restraints 0
_refine_ls_R_factor_gt 0.093
_refine_ls_shift/su_max 0.044
_refine_ls_structure_factor_coef Fsqd
_refine_ls_weighting_details 'w=1/[\s^2^(Fo^2^)+(0.1716P)^2^+5.6815P] where P=(Fo^2^+2Fc^2^)/3'
_refine_ls_weighting_scheme calc
_refine_ls_wR_factor_ref 0.253
_reflns_number_gt 7096
_reflns_number_total 8774
_reflns_threshold_expression >2.0\s(I)
_cod_data_source_file ic000082s_1.cif
_cod_data_source_block '[Cu(DIPP)2]TFPB'
_cod_depositor_comments
;
The following automatic conversions were performed:

'_refine_ls_weighting_scheme' value 'calc ' changed to 'calc'
according to the built-in table from CIF Core dictionary named
'cif_core.dic' version 2.4.1 from 2010-06-29.

Automatic conversion script
Id: cif_fix_values 1646 2011-03-28 12:23:43Z adriana 
;
_cod_original_cell_volume 3408.7(3)
_cod_original_formula_sum 'C68 H52 B1 Cu1 F24 N4'
_cod_database_code 4321199

loop_
_symmetry_equiv_pos_as_xyz
'x, y, z'
'-x, -y, -z'

loop_
_atom_site_aniso_label
_atom_site_aniso_U_11
_atom_site_aniso_U_22
_atom_site_aniso_U_33
_atom_site_aniso_U_12
_atom_site_aniso_U_13
_atom_site_aniso_U_23
Cu 0.0759(5) 0.0646(5) 0.0557(5) 0.0267(4) 0.0361(4) 0.0232(4)
F(331) 0.310(11) 0.128(5) 0.125(5) 0.090(6) 0.010(6) 0.072(4)
F(332) 0.145(5) 0.223(8) 0.388(14) 0.122(6) 0.128(7) 0.229(9)
F(333) 0.166(5) 0.080(3) 0.224(7) 0.006(3) -0.004(5) 0.090(4)
F(351) 0.193(8) 0.156(7) 0.357(15) -0.101(7) -0.162(10) 0.138(9)
F(352) 0.051(3) 0.59(3) 0.140(6) 0.015(7) 0.003(4) -0.068(10)
F(353) 0.105(4) 0.281(10) 0.167(6) -0.056(5) -0.045(4) 0.134(7)
F(431) 0.107(4) 0.205(6) 0.157(5) 0.092(4) 0.048(3) 0.119(5)
F(432) 0.122(5) 0.514(18) 0.199(7) 0.185(8) 0.111(5) 0.219(10)
F(433) 0.091(4) 0.138(6) 0.382(15) 0.002(4) -0.102(7) 0.068(7)
F(451) 0.279(10) 0.344(13) 0.107(4) 0.180(10) 0.119(6) 0.121(6)
F(452) 0.415(14) 0.164(6) 0.097(4) -0.064(8) -0.006(6) 0.100(5)
F(453) 0.129(5) 0.342(11) 0.101(4) 0.011(6) 0.008(4) 0.144(6)
F(531) 0.124(4) 0.199(6) 0.080(3) 0.010(4) 0.055(3) 0.051(4)
F(532) 0.076(3) 0.227(6) 0.111(4) 0.011(3) 0.044(3) 0.081(4)
F(533) 0.286(9) 0.243(8) 0.354(12) 0.155(8) 0.247(10) 0.258(10)
F(551) 0.086(3) 0.147(5) 0.114(4) -0.029(3) 0.028(3) 0.017(3)
F(552) 0.137(5) 0.219(7) 0.093(4) -0.089(5) -0.040(3) 0.080(4)
F(553) 0.144(5) 0.073(3) 0.192(6) -0.015(3) 0.051(4) 0.024(3)
F(631) 0.486(16) 0.342(12) 0.537(18) 0.343(13) 0.454(16) 0.402(14)
F(632) 0.306(11) 0.109(5) 0.168(6) 0.013(5) 0.086(7) 0.084(5)
F(633) 0.176(6) 0.269(10) 0.265(9) 0.045(6) 0.050(6) 0.235(9)
F(651) 0.175(6) 0.303(9) 0.269(8) 0.188(7) 0.172(6) 0.217(8)
F(652) 0.177(7) 0.64(3) 0.262(10) 0.205(13) 0.179(8) 0.321(16)
F(653) 0.187(8) 0.170(7) 0.62(3) 0.047(6) 0.298(14) 0.102(11)
N(11) 0.063(3) 0.069(3) 0.059(3) 0.029(2) 0.028(2) 0.023(2)
N(21) 0.073(3) 0.060(3) 0.065(3) 0.022(2) 0.034(3) 0.029(2)
N(112) 0.107(4) 0.070(3) 0.069(3) 0.041(3) 0.053(3) 0.037(3)
N(212) 0.072(3) 0.053(3) 0.061(3) 0.022(2) 0.032(2) 0.022(2)
C(12) 0.081(4) 0.059(4) 0.084(5) 0.017(3) 0.033(4) 0.018(3)
C(13) 0.123(7) 0.064(5) 0.104(6) 0.020(4) 0.044(5) 0.010(4)
C(14) 0.127(7) 0.073(5) 0.079(5) 0.031(5) 0.029(5) 0.006(4)
C(15) 0.106(5) 0.101(6) 0.051(4) 0.054(5) 0.024(4) 0.014(4)
C(16) 0.196(11) 0.127(8) 0.070(5) 0.080(8) 0.068(6) 0.028(5)
C(17) 0.261(15) 0.159(10) 0.080(6) 0.103(11) 0.110(8) 0.052(7)
C(18) 0.223(11) 0.134(8) 0.103(6) 0.093(8) 0.115(8) 0.076(6)
C(19) 0.38(2) 0.166(12) 0.165(12) 0.113(14) 0.209(15) 0.098(10)
C(22) 0.075(4) 0.092(5) 0.073(4) 0.033(4) 0.028(3) 0.040(4)
C(23) 0.099(6) 0.138(7) 0.087(5) 0.052(5) 0.027(5) 0.057(5)
C(24) 0.115(7) 0.114(7) 0.072(5) 0.037(5) 0.017(5) 0.043(5)
C(25) 0.124(6) 0.067(4) 0.056(4) 0.027(4) 0.038(4) 0.028(3)
C(26) 0.156(8) 0.074(5) 0.059(4) 0.026(5) 0.049(5) 0.026(4)
C(27) 0.148(8) 0.070(5) 0.070(5) 0.027(5) 0.067(5) 0.023(4)
C(28) 0.104(5) 0.053(4) 0.076(4) 0.021(3) 0.055(4) 0.023(3)
C(29) 0.112(6) 0.084(5) 0.111(7) 0.038(4) 0.077(5) 0.031(5)
C(31) 0.050(3) 0.047(3) 0.044(3) 0.012(2) 0.022(2) 0.016(2)
C(32) 0.055(3) 0.056(3) 0.060(3) 0.018(3) 0.025(3) 0.024(3)
C(33) 0.065(4) 0.048(3) 0.071(4) 0.013(3) 0.027(3) 0.021(3)
C(34) 0.077(4) 0.052(3) 0.087(4) 0.008(3) 0.035(4) 0.027(3)
C(35) 0.058(3) 0.066(4) 0.060(3) 0.002(3) 0.019(3) 0.014(3)
C(36) 0.055(3) 0.061(3) 0.046(3) 0.013(3) 0.020(2) 0.018(3)
C(41) 0.048(3) 0.051(3) 0.045(3) 0.010(2) 0.014(2) 0.023(2)
C(42) 0.049(3) 0.073(4) 0.046(3) 0.014(3) 0.016(2) 0.029(3)
C(43) 0.048(3) 0.089(4) 0.070(4) 0.018(3) 0.022(3) 0.041(3)
C(44) 0.066(4) 0.093(5) 0.078(4) 0.025(3) 0.043(3) 0.044(4)
C(45) 0.064(4) 0.074(4) 0.058(3) 0.022(3) 0.031(3) 0.034(3)
C(46) 0.054(3) 0.064(3) 0.050(3) 0.018(3) 0.019(2) 0.027(3)
C(51) 0.054(3) 0.043(3) 0.048(3) 0.014(2) 0.019(2) 0.020(2)
C(52) 0.054(3) 0.062(3) 0.050(3) 0.010(3) 0.018(2) 0.028(3)
C(53) 0.067(4) 0.080(4) 0.047(3) 0.012(3) 0.024(3) 0.029(3)
C(54) 0.078(4) 0.078(4) 0.042(3) 0.007(3) 0.016(3) 0.021(3)
C(55) 0.064(3) 0.060(3) 0.051(3) 0.001(3) 0.014(3) 0.019(3)
C(56) 0.063(3) 0.052(3) 0.054(3) 0.007(3) 0.021(3) 0.025(3)
C(61) 0.053(3) 0.052(3) 0.041(3) 0.012(2) 0.015(2) 0.019(2)
C(62) 0.061(3) 0.055(3) 0.058(3) 0.019(3) 0.026(3) 0.026(3)
C(63) 0.078(4) 0.064(4) 0.068(4) 0.028(3) 0.034(3) 0.034(3)
C(64) 0.083(4) 0.089(5) 0.087(4) 0.050(4) 0.043(4) 0.052(4)
C(65) 0.065(4) 0.091(5) 0.086(4) 0.039(3) 0.043(3) 0.053(4)
C(66) 0.059(3) 0.073(4) 0.071(4) 0.024(3) 0.032(3) 0.045(3)
C(110) 0.38(2) 0.139(10) 0.204(14) 0.101(13) 0.216(16) 0.119(10)
C(111) 0.183(9) 0.097(6) 0.119(7) 0.056(6) 0.105(7) 0.068(5)
C(113) 0.106(5) 0.101(5) 0.065(4) 0.055(4) 0.049(4) 0.046(4)
C(114) 0.073(4) 0.078(4) 0.053(3) 0.039(3) 0.018(3) 0.023(3)
C(115) 0.125(6) 0.065(4) 0.108(6) 0.019(4) 0.075(5) 0.033(4)
C(116) 0.149(11) 0.257(18) 0.183(13) -0.014(11) 0.106(11) 0.027(12)
C(117) 0.269(19) 0.39(3) 0.189(14) 0.19(2) 0.154(14) 0.211(18)
C(118) 0.256(14) 0.079(6) 0.163(10) 0.063(8) 0.149(11) 0.070(6)
C(119) 0.34(2) 0.162(12) 0.255(18) 0.169(15) 0.201(18) 0.120(13)
C(120) 0.24(2) 0.147(13) 0.222(18) 0.004(13) 0.089(15) 0.022(12)
C(210) 0.089(5) 0.091(5) 0.109(6) 0.040(4) 0.055(5) 0.029(5)
C(211) 0.076(4) 0.068(4) 0.084(4) 0.032(3) 0.044(4) 0.029(3)
C(213) 0.083(4) 0.043(3) 0.066(4) 0.019(3) 0.044(3) 0.022(3)
C(214) 0.084(4) 0.048(3) 0.055(3) 0.017(3) 0.033(3) 0.020(3)
C(215) 0.079(5) 0.148(8) 0.085(5) 0.052(5) 0.036(4) 0.054(5)
C(216) 0.148(10) 0.133(10) 0.183(12) 0.043(8) 0.092(9) 0.003(8)
C(217) 0.106(7) 0.194(12) 0.185(12) 0.022(8) 0.083(8) 0.077(10)
C(218) 0.085(5) 0.117(6) 0.098(6) 0.055(5) 0.037(4) 0.048(5)
C(219) 0.146(10) 0.198(13) 0.107(8) -0.024(9) 0.019(7) 0.045(8)
C(220) 0.232(15) 0.207(13) 0.143(10) 0.150(12) 0.078(10) 0.098(10)
C(331) 0.090(5) 0.063(5) 0.119(7) 0.022(4) 0.022(5) 0.042(4)
C(351) 0.062(5) 0.107(6) 0.087(5) -0.021(4) 0.018(4) 0.030(5)
C(431) 0.053(4) 0.177(9) 0.114(7) 0.032(5) 0.037(5) 0.079(7)
C(451) 0.093(5) 0.133(7) 0.074(5) 0.040(5) 0.048(4) 0.065(5)
C(531) 0.083(5) 0.143(8) 0.053(4) 0.003(5) 0.018(3) 0.045(5)
C(551) 0.091(5) 0.079(5) 0.059(4) -0.012(4) 0.018(4) 0.018(4)
C(631) 0.126(6) 0.088(6) 0.121(6) 0.070(5) 0.076(6) 0.072(5)
C(651) 0.106(7) 0.175(10) 0.165(9) 0.076(7) 0.094(7) 0.130(8)
B 0.047(3) 0.054(3) 0.047(3) 0.014(3) 0.018(3) 0.025(3)

loop_
_atom_site_label
_atom_site_fract_x
_atom_site_fract_y
_atom_site_fract_z
_atom_site_U_iso_or_equiv
_atom_site_thermal_displace_type
_atom_site_calc_flag
Cu 0.77055(6) 0.52667(5) -0.29681(4) 0.0632(4) Uani ?
F(331) 0.2798(8) 0.3426(5) -0.3282(5) 0.195(5) Uani ?
F(332) 0.2212(6) 0.3860(6) -0.2346(8) 0.205(7) Uani ?
F(333) 0.3562(5) 0.4715(4) 0.7854(5) 0.171(4) Uani ?
F(351) 0.6467(8) 0.4497(7) -0.0034(9) 0.309(8) Uani ?
F(352) 0.3272(5) 0.6626(14) 0.0570(6) 0.357(12) Uani ?
F(353) 0.6248(5) 0.3524(7) 0.0346(6) 0.211(5) Uani ?
F(431) 0.0595(4) 0.8343(5) 0.2422(4) 0.138(4) Uani ?
F(432) 0.1086(5) 0.8618(10) 0.1536(6) 0.235(8) Uani ?
F(433) 0.1211(5) 0.9711(5) 0.2706(8) 0.268(7) Uani ?
F(451) 0.1575(8) 0.1673(8) 0.0977(4) 0.214(7) Uani ?
F(452) 0.1591(9) 0.0354(6) 0.0496(4) 0.255(6) Uani ?
F(453) 0.2846(5) 0.1453(7) 0.0938(4) 0.192(5) Uani ?
F(531) 0.2882(4) -0.0351(5) -0.6026(3) 0.140(3) Uani ?
F(532) 0.4103(4) 0.0411(5) -0.4845(3) 0.139(3) Uani ?
F(533) 0.3047(7) 0.1074(6) -0.5261(7) 0.213(7) Uani ?
F(551) -0.0648(4) -0.1574(4) -0.4853(4) 0.141(3) Uani ?
F(552) -0.0467(5) -0.1715(5) -0.6035(4) 0.185(4) Uani ?
F(553) 0.0078(5) -0.2492(4) -0.5396(5) 0.157(3) Uani ?
F(631) 0.3285(10) -0.1547(8) -0.0764(9) 0.295(11) Uani ?
F(632) 0.3553(8) -0.2572(5) -0.1696(5) 0.194(5) Uani ?
F(633) 0.4658(6) -0.1707(7) -0.0615(7) 0.208(6) Uani ?
F(651) 0.3477(6) 0.0857(7) 0.2378(6) 0.183(6) Uani ?
F(652) 0.4294(7) 0.0546(13) 0.3279(8) 0.286(13) Uani ?
F(653) 0.3417(8) 0.9540(7) 0.2125(13) 0.318(13) Uani ?
N(11) 0.7266(4) 0.3865(4) -0.3888(3) 0.063(2) Uani ?
N(21) 0.8736(4) 0.5657(3) -0.1728(3) 0.063(2) Uani ?
N(112) 0.8120(4) 0.5486(4) -0.3896(3) 0.073(2) Uani ?
N(212) 0.6846(4) 0.5812(3) -0.2281(3) 0.061(2) Uani ?
C(12) 0.6842(5) 0.3077(5) -0.3859(5) 0.079(3) Uani ?
C(13) 0.6612(7) 0.2179(6) -0.4572(6) 0.107(4) Uani ?
C(14) 0.6863(7) 0.2118(6) -0.5280(6) 0.104(4) Uani ?
C(15) 0.7325(6) 0.2919(6) -0.5321(4) 0.091(4) Uani ?
C(16) 0.7607(10) 0.2893(9) -0.6039(6) 0.128(6) Uani ?
C(17) 0.8053(12) 0.3700(10) -0.6036(6) 0.151(7) Uani ?
C(18) 0.8252(10) 0.4625(8) -0.5319(6) 0.128(6) Uani ?
C(19) 0.8743(15) 0.5485(11) -0.5252(10) 0.200(10) Uani ?
C(22) 0.9688(5) 0.5614(5) -0.1459(4) 0.078(3) Uani ?
C(23) 1.0240(7) 0.5865(7) -0.0574(6) 0.105(4) Uani ?
C(24) 0.9797(7) 0.6154(6) 0.0039(5) 0.104(4) Uani ?
C(25) 0.8808(7) 0.6223(5) -0.0202(4) 0.081(3) Uani ?
C(26) 0.8286(9) 0.6538(5) 0.0390(5) 0.097(4) Uani ?
C(27) 0.7335(8) 0.6596(5) 0.0107(5) 0.094(4) Uani ?
C(28) 0.6814(6) 0.6366(4) -0.0791(4) 0.075(3) Uani ?
C(29) 0.5852(7) 0.6454(5) -0.1111(6) 0.097(4) Uani ?
C(31) 0.3539(4) 0.1844(4) -0.1894(3) 0.048(2) Uani ?
C(32) 0.3106(4) 0.2397(4) -0.2245(4) 0.057(2) Uani ?
C(33) 0.3604(5) 0.3329(4) -0.1994(4) 0.063(3) Uani ?
C(34) 0.4592(5) 0.3755(4) -0.1369(5) 0.074(3) Uani ?
C(35) 0.5043(5) 0.3226(4) -0.1002(4) 0.069(2) Uani ?
C(36) 0.4522(4) 0.2291(4) -0.1260(3) 0.056(2) Uani ?
C(41) 0.2048(4) 0.0820(4) -0.1741(3) 0.049(2) Uani ?
C(42) 0.1074(4) 0.0880(4) -0.2100(3) 0.056(2) Uani ?
C(43) 0.0404(4) 0.1003(5) -0.1653(4) 0.068(3) Uani ?
C(44) 0.0682(5) 0.1050(5) -0.0816(4) 0.073(3) Uani ?
C(45) 0.1630(4) 0.1011(4) -0.0435(4) 0.062(3) Uani ?
C(46) 0.2306(4) 0.0915(4) -0.0882(3) 0.056(2) Uani ?
C(51) 0.2335(4) 0.0251(3) -0.3331(3) 0.049(2) Uani ?
C(52) 0.2855(4) 0.0495(4) -0.3820(3) 0.056(2) Uani ?
C(53) 0.2484(5) 0.0043(5) -0.4739(4) 0.065(3) Uani ?
C(54) 0.1555(5) -0.0654(5) -0.5213(4) 0.072(3) Uani ?
C(55) 0.1017(4) -0.0898(4) -0.4754(4) 0.064(2) Uani ?
C(56) 0.1406(4) -0.0484(4) -0.3836(4) 0.057(2) Uani ?
C(61) 0.3607(4) 0.0110(4) -0.2040(3) 0.050(2) Uani ?
C(62) 0.3416(4) -0.0525(4) -0.1705(4) 0.057(2) Uani ?
C(63) 0.4070(5) -0.1063(4) -0.1563(4) 0.066(3) Uani ?
C(64) 0.4911(5) -0.1008(5) -0.1806(5) 0.076(3) Uani ?
C(65) 0.5097(5) -0.0405(5) -0.2174(4) 0.071(3) Uani ?
C(66) 0.4477(4) 0.0142(4) -0.2273(4) 0.061(3) Uani ?
C(110) 0.8900(15) 0.6329(10) -0.4553(10) 0.199(11) Uani ?
C(111) 0.8552(9) 0.6304(6) -0.3876(6) 0.113(5) Uani ?
C(113) 0.7957(6) 0.4644(6) -0.4606(4) 0.080(3) Uani ?
C(114) 0.7508(5) 0.3794(5) -0.4599(4) 0.069(3) Uani ?
C(115) 0.6639(7) 0.3174(5) -0.3030(6) 0.095(4) Uani ?
C(116) 0.4438(11) 0.7328(13) 0.3212(11) 0.221(10) Uani ?
C(117) 0.2649(15) 0.7170(16) 0.2499(11) 0.227(15) Uani ?
C(118) 0.8725(12) 0.7229(7) -0.3068(8) 0.143(7) Uani ?
C(119) 0.1959(15) 0.2211(11) 0.3400(12) 0.210(12) Uani ?
C(120) 0.0127(15) 0.2201(12) 0.2633(13) 0.230(12) Uani ?
C(210) 0.5405(6) 0.6228(6) -0.1974(6) 0.096(4) Uani ?
C(211) 0.5917(5) 0.5906(5) -0.2563(5) 0.073(3) Uani ?
C(213) 0.7288(5) 0.6039(4) -0.1413(4) 0.061(3) Uani ?
C(214) 0.8293(5) 0.5964(4) -0.1110(4) 0.062(2) Uani ?
C(215) 1.0144(6) 0.5273(7) -0.2167(5) 0.100(4) Uani ?
C(216) 1.0037(10) 0.4221(9) -0.2473(9) 0.170(8) Uani ?
C(217) 0.1244(8) 0.5834(10) 0.8108(9) 0.161(8) Uani ?
C(218) 0.5434(6) 0.5676(6) -0.3524(5) 0.096(4) Uani ?
C(219) 0.4479(10) 0.4796(11) 0.5979(8) 0.175(7) Uani ?
C(220) 0.4813(12) 0.3491(11) 0.3650(9) 0.174(9) Uani ?
C(331) 0.3099(6) 0.3850(5) 0.7576(7) 0.094(4) Uani ?
C(351) 0.6094(6) 0.3660(7) -0.0338(6) 0.098(4) Uani ?
C(431) 0.0616(6) 0.8914(9) 0.2072(6) 0.109(5) Uani ?
C(451) 0.1918(6) 0.1057(7) 0.0447(5) 0.089(4) Uani ?
C(531) 0.3127(6) 0.0340(7) -0.5209(5) 0.099(4) Uani ?
C(551) -0.0003(6) -0.1655(6) -0.5261(5) 0.088(3) Uani ?
C(631) 0.3853(7) -0.1685(6) -0.1166(6) 0.091(4) Uani ?
C(651) 0.4020(8) 0.0364(9) 0.2460(8) 0.116(6) Uani ?
B 0.2869(4) 0.0743(4) -0.2245(4) 0.049(2) Uani ?
H(13) 0.6291 0.1635 -0.4556 0.1390 Uiso calc
H(14) 0.6722 0.1526 -0.5744 0.1360 Uiso calc
H(16) 0.7484 0.2315 -0.6515 0.1670 Uiso calc
H(17) 0.8241 0.3666 -0.6511 0.1970 Uiso calc
H(19) 0.8974 0.5490 -0.5698 0.2590 Uiso calc
H(23) 1.0906 0.5835 -0.0403 0.1370 Uiso calc
H(24) 1.0160 0.6308 0.0626 0.1350 Uiso calc
H(26) 0.8612 0.6708 0.0987 0.1260 Uiso calc
H(27) 0.7011 0.6791 0.0509 0.1220 Uiso calc
H(29) 0.5512 0.6671 -0.0728 0.1260 Uiso calc
H(32) 0.2446 0.2125 -0.2669 0.0730 Uiso calc
H(34) 0.4942 0.4378 -0.1201 0.0960 Uiso calc
H(36) 0.4842 0.1955 -0.1000 0.0730 Uiso calc
H(42) 0.0865 0.0835 -0.2668 0.0730 Uiso calc
H(44) 0.0227 0.1107 -0.0520 0.0960 Uiso calc
H(46) 0.2958 0.0915 -0.0595 0.0720 Uiso calc
H(52) 0.3474 0.0978 -0.3520 0.0730 Uiso calc
H(54) 0.1300 -0.0950 -0.5828 0.0940 Uiso calc
H(56) 0.1040 -0.0699 -0.3547 0.0750 Uiso calc
H(62) 0.2831 -0.0600 -0.1567 0.0740 Uiso calc
H(64) 0.5343 -0.1368 -0.1726 0.0990 Uiso calc
H(66) 0.4638 0.0555 -0.2505 0.0790 Uiso calc
H(110) 0.9224 0.6900 -0.4523 0.2600 Uiso calc
H(115) 0.6768 0.3849 -0.2661 0.1240 Uiso calc
H(118) 0.8509 0.7079 -0.2639 0.1860 Uiso calc
H(11A) 0.4525 0.7991 0.3409 0.2860 Uiso calc
H(11B) 0.4583 0.7079 0.2681 0.2860 Uiso calc
H(11C) 0.4899 0.7235 0.3664 0.2860 Uiso calc
H(11D) 0.1982 0.6999 0.2521 0.2930 Uiso calc
H(11E) 0.2604 0.6884 0.1896 0.2930 Uiso calc
H(11F) 0.2907 0.7845 0.2741 0.2930 Uiso calc
H(11G) 0.2660 0.2603 0.3697 0.2730 Uiso calc
H(11H) 0.1903 0.1649 0.2903 0.2730 Uiso calc
H(11I) 0.1732 0.2042 0.3803 0.2730 Uiso calc
H(12A) 0.0006 0.1730 0.2836 0.3000 Uiso calc
H(12B) -0.0069 0.1898 0.2002 0.3000 Uiso calc
H(12C) -0.0270 0.2620 0.2792 0.3000 Uiso calc
H(210) 0.4757 0.6284 -0.2184 0.1240 Uiso calc
H(215) 0.9738 0.5339 -0.2677 0.1290 Uiso calc
H(218) 0.5938 0.5522 -0.3796 0.1250 Uiso calc
H(21A) 1.0443 0.4133 -0.1992 0.2210 Uiso calc
H(21B) 1.0270 0.3997 -0.2957 0.2210 Uiso calc
H(21C) 0.9333 0.3872 -0.2662 0.2210 Uiso calc
H(21D) 0.1319 0.6498 0.8380 0.2090 Uiso calc
H(21E) 0.1430 0.5679 0.7597 0.2090 Uiso calc
H(21F) 0.1682 0.5680 0.8523 0.2090 Uiso calc
H(21G) 0.4673 0.4256 0.5994 0.2280 Uiso calc
H(21H) 0.4182 0.4683 0.5376 0.2280 Uiso calc
H(21I) 0.3989 0.4901 0.6259 0.2280 Uiso calc
H(22A) 0.5358 0.3360 0.3448 0.2260 Uiso calc
H(22B) 0.4217 0.2945 0.3315 0.2260 Uiso calc
H(22C) 0.5019 0.3639 0.4265 0.2260 Uiso calc

loop_
_geom_angle_atom_site_label_1
_geom_angle_atom_site_label_2
_geom_angle_atom_site_label_3
_geom_angle
_geom_angle_publ_flag
N(112) Cu N(212) 132.8(2) ?
N(112) Cu N(21) 122.6(2) ?
N(212) Cu N(21) 82.76(19) ?
N(112) Cu N(11) 82.6(2) ?
N(212) Cu N(11) 123.09(19) ?
N(21) Cu N(11) 117.60(19) ?
C(12) N(11) C(114) 119.1(5) ?
C(12) N(11) Cu 130.5(4) ?
C(114) N(11) Cu 110.4(4) ?
C(22) N(21) C(214) 118.5(5) ?
C(22) N(21) Cu 131.4(4) ?
C(214) N(21) Cu 110.0(4) ?
C(111) N(112) C(113) 120.0(6) ?
C(111) N(112) Cu 128.8(5) ?
C(113) N(112) Cu 111.1(4) ?
C(211) N(212) C(213) 118.2(5) ?
C(211) N(212) Cu 130.3(4) ?
C(213) N(212) Cu 111.3(4) ?
N(11) C(12) C(13) 120.8(7) ?
N(11) C(12) C(115) 117.9(6) ?
C(13) C(12) C(115) 121.2(7) ?
C(14) C(13) C(12) 119.5(8) ?
C(13) C(14) C(15) 121.1(7) ?
C(14) C(15) C(114) 116.6(7) ?
C(14) C(15) C(16) 123.3(8) ?
C(114) C(15) C(16) 120.1(9) ?
C(17) C(16) C(15) 120.2(9) ?
C(16) C(17) C(18) 122.6(9) ?
C(19) C(18) C(113) 117.2(9) ?
C(19) C(18) C(17) 125.9(9) ?
C(113) C(18) C(17) 116.8(10) ?
C(110) C(19) C(18) 122.3(9) ?
N(21) C(22) C(23) 122.0(7) ?
N(21) C(22) C(215) 116.4(6) ?
C(23) C(22) C(215) 121.5(7) ?
C(24) C(23) C(22) 119.7(8) ?
C(23) C(24) C(25) 120.8(7) ?
C(24) C(25) C(26) 125.2(7) ?
C(24) C(25) C(214) 116.6(7) ?
C(26) C(25) C(214) 118.2(8) ?
C(27) C(26) C(25) 121.6(7) ?
C(26) C(27) C(28) 121.3(7) ?
C(29) C(28) C(213) 116.6(7) ?
C(29) C(28) C(27) 123.7(7) ?
C(213) C(28) C(27) 119.7(7) ?
C(210) C(29) C(28) 120.5(7) ?
C(36) C(31) C(32) 115.6(5) ?
C(36) C(31) B 125.4(5) ?
C(32) C(31) B 118.9(4) ?
C(33) C(32) C(31) 123.4(5) ?
C(32) C(33) C(34) 119.8(6) ?
C(32) C(33) C(331) 119.7(6) ?
C(34) C(33) C(331) 120.4(6) ?
C(35) C(34) C(33) 118.2(5) ?
C(34) C(35) C(36) 120.9(5) ?
C(34) C(35) C(351) 119.4(6) ?
C(36) C(35) C(351) 119.7(7) ?
C(31) C(36) C(35) 122.0(6) ?
C(46) C(41) C(42) 114.5(5) ?
C(46) C(41) B 122.2(4) ?
C(42) C(41) B 123.1(4) ?
C(43) C(42) C(41) 123.2(5) ?
C(42) C(43) C(44) 119.9(5) ?
C(42) C(43) C(431) 120.1(6) ?
C(44) C(43) C(431) 119.9(6) ?
C(45) C(44) C(43) 118.8(5) ?
C(44) C(45) C(46) 120.6(5) ?
C(44) C(45) C(451) 118.6(6) ?
C(46) C(45) C(451) 120.8(6) ?
C(45) C(46) C(41) 122.9(5) ?
C(52) C(51) C(56) 115.1(5) ?
C(52) C(51) B 120.0(4) ?
C(56) C(51) B 124.7(4) ?
C(53) C(52) C(51) 122.5(5) ?
C(54) C(53) C(52) 120.8(5) ?
C(54) C(53) C(531) 120.8(5) ?
C(52) C(53) C(531) 118.4(5) ?
C(55) C(54) C(53) 118.1(5) ?
C(54) C(55) C(56) 121.4(5) ?
C(54) C(55) C(551) 118.9(5) ?
C(56) C(55) C(551) 119.7(5) ?
C(55) C(56) C(51) 121.9(5) ?
C(62) C(61) C(66) 114.8(5) ?
C(62) C(61) B 125.5(5) ?
C(66) C(61) B 119.5(4) ?
C(61) C(62) C(63) 122.7(5) ?
C(64) C(63) C(62) 120.0(5) ?
C(64) C(63) C(631) 120.0(6) ?
C(62) C(63) C(631) 120.0(6) ?
C(63) C(64) C(65) 118.3(6) ?
C(66) C(65) C(64) 120.9(5) ?
C(66) C(65) C(651) 120.7(6) ?
C(64) C(65) C(651) 118.4(6) ?
C(65) C(66) C(61) 123.2(5) ?
C(19) C(110) C(111) 117.8(11) ?
N(112) C(111) C(110) 121.5(9) ?
N(112) C(111) C(118) 118.4(6) ?
C(110) C(111) C(118) 120.0(9) ?
N(112) C(113) C(114) 118.3(5) ?
N(112) C(113) C(18) 121.0(8) ?
C(114) C(113) C(18) 120.6(7) ?
N(11) C(114) C(15) 122.9(7) ?
N(11) C(114) C(113) 117.4(5) ?
C(15) C(114) C(113) 119.7(7) ?
C(116) C(115) C(117) 108.6(13) ?
C(116) C(115) C(12) 113.5(9) ?
C(117) C(115) C(12) 111.9(8) ?
C(111) C(118) C(120) 109.6(11) ?
C(111) C(118) C(119) 107.5(11) ?
C(120) C(118) C(119) 112.0(12) ?
C(29) C(210) C(211) 120.3(8) ?
N(212) C(211) C(210) 121.1(7) ?
N(212) C(211) C(218) 118.3(5) ?
C(210) C(211) C(218) 120.6(7) ?
N(212) C(213) C(28) 123.3(6) ?
N(212) C(213) C(214) 118.0(5) ?
C(28) C(213) C(214) 118.7(6) ?
N(21) C(214) C(25) 122.3(6) ?
N(21) C(214) C(213) 117.2(5) ?
C(25) C(214) C(213) 120.5(6) ?
C(217) C(215) C(22) 114.2(8) ?
C(217) C(215) C(216) 110.4(9) ?
C(22) C(215) C(216) 110.0(8) ?
C(211) C(218) C(220) 112.7(8) ?
C(211) C(218) C(219) 111.9(8) ?
C(220) C(218) C(219) 110.9(10) ?
F(333) C(331) F(331) 109.1(9) ?
F(333) C(331) F(332) 103.4(8) ?
F(331) C(331) F(332) 99.3(9) ?
F(333) C(331) C(33) 117.7(7) ?
F(331) C(331) C(33) 113.4(7) ?
F(332) C(331) C(33) 112.0(7) ?
F(352) C(351) F(351) 101.7(11) ?
F(352) C(351) F(353) 99.1(12) ?
F(351) C(351) F(353) 103.0(10) ?
F(352) C(351) C(35) 115.9(8) ?
F(351) C(351) C(35) 118.1(10) ?
F(353) C(351) C(35) 116.3(7) ?
F(433) C(431) F(431) 104.8(9) ?
F(433) C(431) F(432) 107.3(9) ?
F(431) C(431) F(432) 104.0(10) ?
F(433) C(431) C(43) 110.8(9) ?
F(431) C(431) C(43) 114.8(7) ?
F(432) C(431) C(43) 114.4(8) ?
F(452) C(451) F(453) 110.9(9) ?
F(452) C(451) F(451) 101.8(8) ?
F(453) C(451) F(451) 95.1(9) ?
F(452) C(451) C(45) 117.1(8) ?
F(453) C(451) C(45) 116.4(6) ?
F(451) C(451) C(45) 112.4(7) ?
F(533) C(531) F(532) 110.8(8) ?
F(533) C(531) F(531) 108.8(8) ?
F(532) C(531) F(531) 100.7(7) ?
F(533) C(531) C(53) 113.4(8) ?
F(532) C(531) C(53) 111.6(6) ?
F(531) C(531) C(53) 110.9(7) ?
F(552) C(551) F(553) 106.4(7) ?
F(552) C(551) F(551) 107.0(8) ?
F(553) C(551) F(551) 102.3(7) ?
F(552) C(551) C(55) 113.3(6) ?
F(553) C(551) C(55) 112.2(7) ?
F(551) C(551) C(55) 114.7(6) ?
F(631) C(631) F(632) 107.6(10) ?
F(631) C(631) F(633) 104.0(10) ?
F(632) C(631) F(633) 95.4(7) ?
F(631) C(631) C(63) 117.9(6) ?
F(632) C(631) C(63) 114.8(7) ?
F(633) C(631) C(63) 114.5(8) ?
F(651) C(651) F(653) 105.4(11) ?
F(651) C(651) F(652) 104.6(11) ?
F(653) C(651) F(652) 99.0(11) ?
F(651) C(651) C(65) 120.4(8) ?
F(653) C(651) C(65) 113.4(10) ?
F(652) C(651) C(65) 111.5(9) ?
C(41) B C(61) 113.4(4) ?
C(41) B C(31) 104.8(4) ?
C(61) B C(31) 111.5(4) ?
C(41) B C(51) 114.1(4) ?
C(61) B C(51) 104.7(4) ?
C(31) B C(51) 108.4(4) ?

loop_
_geom_bond_atom_site_label_1
_geom_bond_atom_site_label_2
_geom_bond_distance
_geom_bond_publ_flag
Cu N(112) 2.007(5) ?
Cu N(212) 2.020(5) ?
Cu N(21) 2.053(5) ?
Cu N(11) 2.068(5) ?
F(331) C(331) 1.301(11) ?
F(332) C(331) 1.311(10) ?
F(333) C(331) 1.267(9) ?
F(351) C(351) 1.197(11) ?
F(352) C(351) 1.178(12) ?
F(353) C(351) 1.272(10) ?
F(431) C(431) 1.283(11) ?
F(432) C(431) 1.292(11) ?
F(433) C(431) 1.279(12) ?
F(451) C(451) 1.338(11) ?
F(452) C(451) 1.189(10) ?
F(453) C(451) 1.257(9) ?
F(531) C(531) 1.342(9) ?
F(532) C(531) 1.329(9) ?
F(533) C(531) 1.237(11) ?
F(551) C(551) 1.306(9) ?
F(552) C(551) 1.299(9) ?
F(553) C(551) 1.302(10) ?
F(631) C(631) 1.205(9) ?
F(632) C(631) 1.283(10) ?
F(633) C(631) 1.300(10) ?
F(651) C(651) 1.215(10) ?
F(652) C(651) 1.284(13) ?
F(653) C(651) 1.260(13) ?
N(11) C(12) 1.333(8) ?
N(11) C(114) 1.355(8) ?
N(21) C(22) 1.334(8) ?
N(21) C(214) 1.375(7) ?
N(112) C(111) 1.336(9) ?
N(112) C(113) 1.374(9) ?
N(212) C(211) 1.337(8) ?
N(212) C(213) 1.356(7) ?
C(12) C(13) 1.412(10) ?
C(12) C(115) 1.517(10) ?
C(13) C(14) 1.359(13) ?
C(14) C(15) 1.381(12) ?
C(15) C(114) 1.410(9) ?
C(15) C(16) 1.414(13) ?
C(16) C(17) 1.341(15) ?
C(17) C(18) 1.454(15) ?
C(18) C(19) 1.385(16) ?
C(18) C(113) 1.418(10) ?
C(19) C(110) 1.369(17) ?
C(22) C(23) 1.399(10) ?
C(22) C(215) 1.520(10) ?
C(23) C(24) 1.364(12) ?
C(24) C(25) 1.394(12) ?
C(25) C(26) 1.428(11) ?
C(25) C(214) 1.421(9) ?
C(26) C(27) 1.343(12) ?
C(27) C(28) 1.417(11) ?
C(28) C(29) 1.387(11) ?
C(28) C(213) 1.417(8) ?
C(29) C(210) 1.348(12) ?
C(31) C(36) 1.388(7) ?
C(31) C(32) 1.394(8) ?
C(31) B 1.644(8) ?
C(32) C(33) 1.381(8) ?
C(33) C(34) 1.387(9) ?
C(33) C(331) 1.475(10) ?
C(34) C(35) 1.386(9) ?
C(35) C(36) 1.392(8) ?
C(35) C(351) 1.475(10) ?
C(41) C(46) 1.394(7) ?
C(41) C(42) 1.396(7) ?
C(41) B 1.642(8) ?
C(42) C(43) 1.386(8) ?
C(43) C(44) 1.384(9) ?
C(43) C(431) 1.495(10) ?
C(44) C(45) 1.360(9) ?
C(45) C(46) 1.391(8) ?
C(45) C(451) 1.461(9) ?
C(51) C(52) 1.397(7) ?
C(51) C(56) 1.405(7) ?
C(51) B 1.645(7) ?
C(52) C(53) 1.389(8) ?
C(53) C(54) 1.376(8) ?
C(53) C(531) 1.522(9) ?
C(54) C(55) 1.368(8) ?
C(55) C(56) 1.387(8) ?
C(55) C(551) 1.505(9) ?
C(61) C(62) 1.384(7) ?
C(61) C(66) 1.405(8) ?
C(61) B 1.643(8) ?
C(62) C(63) 1.409(8) ?
C(63) C(64) 1.378(9) ?
C(63) C(631) 1.458(10) ?
C(64) C(65) 1.382(9) ?
C(65) C(66) 1.368(8) ?
C(65) C(651) 1.478(10) ?
C(110) C(111) 1.421(13) ?
C(111) C(118) 1.536(13) ?
C(113) C(114) 1.413(10) ?
C(115) C(116) 1.494(14) ?
C(115) C(117) 1.508(16) ?
C(116) C(115) 1.494(14) ?
C(117) C(115) 1.508(16) ?
C(118) C(120) 1.54(2) ?
C(118) C(119) 1.576(18) ?
C(119) C(118) 1.576(18) ?
C(120) C(118) 1.54(2) ?
C(210) C(211) 1.413(10) ?
C(211) C(218) 1.508(10) ?
C(213) C(214) 1.428(9) ?
C(215) C(217) 1.513(13) ?
C(215) C(216) 1.530(15) ?
C(217) C(215) 1.513(13) ?
C(218) C(220) 1.516(14) ?
C(218) C(219) 1.544(14) ?
C(219) C(218) 1.544(14) ?
C(220) C(218) 1.516(14) ?
C(331) F(331) 1.301(11) ?
C(331) F(332) 1.311(10) ?
C(331) C(33) 1.475(10) ?
C(351) F(352) 1.178(12) ?
C(431) C(43) 1.495(10) ?
C(651) F(653) 1.260(13) ?
C(651) C(65) 1.478(10) ?
